data_7210509
loop_
_publ_author_name
'Peng, Jun-Bo'
'Ren, Yan-Ping'
'Kong, Xiang-Jian'
'Long, La-Sheng'
'Huang, Rong-Bin'
'Zheng, Lan-Sun'

_publ_section_title
;
 A series of di-, tri- and tetranuclear lanthanide clusters with slow
 magnetic relaxation for Dy2 and Dy4
;
_journal_issue 6
_journal_name_full CrystEngComm
_journal_page_first 2084
_journal_page_last 2090
_journal_paper_doi 10.1039/c0ce00589d
_journal_volume 13
_journal_year 2011
_chemical_formula_sum 'C42 H118 Cl8 Dy4 N6 O66'
_chemical_formula_weight 2697.02
_chemical_name_systematic
;
?
;
_space_group_IT_number 19
_symmetry_cell_setting orthorhombic
_symmetry_space_group_name_Hall 'P 2ac 2ab'
_symmetry_space_group_name_H-M 'P 21 21 21'
_atom_sites_solution_hydrogens geom
_atom_sites_solution_primary direct
_atom_sites_solution_secondary difmap
_audit_creation_method SHELXL-97
_cell_angle_alpha 90.00
_cell_angle_beta 90.00
_cell_angle_gamma 90.00
_cell_formula_units_Z 4
_cell_length_a 13.1386(2)
_cell_length_b 26.5893(6)
_cell_length_c 26.6992(5)
_cell_measurement_reflns_used 11149
_cell_measurement_temperature 173(2)
_cell_measurement_theta_max 29.0781
_cell_measurement_theta_min 2.7530
_cell_volume 9327.3(3)
_computing_cell_refinement 'CrysAlis RED, Oxford Diffraction Ltd.'
_computing_data_collection 'CrysAlis CCD, Oxford Diffraction Ltd.'
_computing_data_reduction 'CrysAlis RED, Oxford Diffraction Ltd.'
_computing_molecular_graphics 'SHELXL-97 (Sheldrick, 1997)'
_computing_publication_material 'SHELXL-97 (Sheldrick, 1997)'
_computing_structure_refinement 'SHELXL-97 (Sheldrick, 1997)'
_computing_structure_solution 'SHELXS-97 (Sheldrick, 1990)'
_diffrn_ambient_temperature 173(2)
_diffrn_measured_fraction_theta_full 0.997
_diffrn_measured_fraction_theta_max 0.997
_diffrn_measurement_device_type 'Xcalibur, Sapphire3, Gemini ultra'
_diffrn_radiation_monochromator graphite
_diffrn_radiation_source 'fine-focus sealed tube'
_diffrn_radiation_type MoK\a
_diffrn_radiation_wavelength 0.71073
_diffrn_reflns_av_R_equivalents 0.0516
_diffrn_reflns_av_sigmaI/netI 0.1262
_diffrn_reflns_limit_h_max 15
_diffrn_reflns_limit_h_min -14
_diffrn_reflns_limit_k_max 31
_diffrn_reflns_limit_k_min -31
_diffrn_reflns_limit_l_max 20
_diffrn_reflns_limit_l_min -31
_diffrn_reflns_number 30956
_diffrn_reflns_theta_full 25.00
_diffrn_reflns_theta_max 25.00
_diffrn_reflns_theta_min 2.76
_exptl_absorpt_coefficient_mu 3.510
_exptl_absorpt_correction_T_max 0.4863
_exptl_absorpt_correction_T_min 0.3997
_exptl_absorpt_correction_type multi-scan
_exptl_crystal_colour colorless
_exptl_crystal_density_diffrn 1.921
_exptl_crystal_density_meas ?
_exptl_crystal_density_method 'not measured'
_exptl_crystal_description block
_exptl_crystal_F_000 5360
_exptl_crystal_size_max 0.32
_exptl_crystal_size_mid 0.30
_exptl_crystal_size_min 0.24
_refine_diff_density_max 1.118
_refine_diff_density_min -0.982
_refine_diff_density_rms 0.142
_refine_ls_abs_structure_details 'Flack H D (1983), Acta Cryst. A39, 876-881'
_refine_ls_abs_structure_Flack -0.008(6)
_refine_ls_extinction_method none
_refine_ls_goodness_of_fit_ref 0.825
_refine_ls_hydrogen_treatment constr
_refine_ls_matrix_type full
_refine_ls_number_parameters 1135
_refine_ls_number_reflns 15266
_refine_ls_number_restraints 132
_refine_ls_restrained_S_all 0.822
_refine_ls_R_factor_all 0.0574
_refine_ls_R_factor_gt 0.0382
_refine_ls_shift/su_max 0.002
_refine_ls_shift/su_mean 0.000
_refine_ls_structure_factor_coef Fsqd
_refine_ls_weighting_details 'calc w=1/[\s^2^(Fo^2^)+(0.0000P)^2^+0.0000P] where P=(Fo^2^+2Fc^2^)/3'
_refine_ls_weighting_scheme calc
_refine_ls_wR_factor_gt 0.0481
_refine_ls_wR_factor_ref 0.0503
_reflns_number_gt 11444
_reflns_number_total 15266
_reflns_threshold_expression >2sigma(I)
_cod_data_source_file c0ce00589d.txt
_cod_data_source_block complex5
_cod_depositor_comments
;
The following automatic conversions were performed:

'_symmetry_cell_setting' value 'Orthorhombic' changed to
'orthorhombic' according to the built-in table from CIF Core
dictionary named 'cif_core.dic' version 2.4.1 from 2010-06-29.

Automatic conversion script
Id: cif_fix_values 1891 2012-01-12 08:04:46Z andrius 

The following automatic conversions were performed:

'_exptl_crystal_density_meas' value 'not measured' was changed to '?'
- the value is perceived as not measured.

Automatic conversion script
Id: cif_fix_values 3008 2015-01-20 13:52:24Z robertas 
;
_cod_original_sg_symbol_H-M p2(1)2(1)2(1)
_cod_database_code 7210509

loop_
_symmetry_equiv_pos_as_xyz
'x, y, z'
'-x+1/2, -y, z+1/2'
'-x, y+1/2, -z+1/2'
'x+1/2, -y+1/2, -z'

loop_
_atom_site_label
_atom_site_type_symbol
_atom_site_fract_x
_atom_site_fract_y
_atom_site_fract_z
_atom_site_U_iso_or_equiv
_atom_site_adp_type
_atom_site_occupancy
_atom_site_symmetry_multiplicity
_atom_site_calc_flag
_atom_site_refinement_flags
Dy1 Dy 0.02022(3) 0.466765(15) 0.840453(14) 0.01084(9) Uani 1 1 d .
Dy2 Dy -0.21157(3) 0.497571(17) 0.757624(13) 0.01115(10) Uani 1 1 d .
Dy3 Dy 0.04733(3) 0.488157(16) 0.699372(14) 0.01126(10) Uani 1 1 d .
Dy4 Dy -0.01388(3) 0.596998(15) 0.784885(14) 0.01096(10) Uani 1 1 d .
Cl1 Cl -0.15404(15) 0.50654(10) 0.95341(8) 0.0220(6) Uani 1 1 d .
Cl2 Cl -0.32906(19) 0.69653(10) 0.67701(11) 0.0361(7) Uani 1 1 d .
Cl3 Cl -0.0413(2) 0.76073(13) 0.92238(15) 0.0736(12) Uani 1 1 d .
Cl4 Cl 0.49881(16) 0.53674(10) 1.00107(8) 0.0247(6) Uani 1 1 d .
Cl5 Cl -0.03728(18) 0.29813(9) 0.79755(10) 0.0296(6) Uani 1 1 d .
Cl6 Cl 0.44018(18) 0.47156(11) 0.61803(9) 0.0322(7) Uani 1 1 d .
Cl7 Cl 0.39038(15) 0.50190(10) 0.84423(8) 0.0235(5) Uani 1 1 d .
Cl8 Cl 0.2579(2) 0.27733(11) 1.02002(11) 0.0388(7) Uani 1 1 d .
C1 C -0.1613(6) 0.4247(3) 0.6592(4) 0.022(2) Uani 1 1 d .
C2 C -0.2007(6) 0.3833(3) 0.6265(3) 0.015(2) Uani 1 1 d .
C3 C -0.2859(6) 0.4011(4) 0.5938(3) 0.023(2) Uani 1 1 d .
H3A H -0.2590 0.4264 0.5699 0.027 Uiso 1 1 calc R
H3B H -0.3375 0.4180 0.6149 0.027 Uiso 1 1 calc R
C4 C -0.3372(7) 0.3591(4) 0.5643(3) 0.027(3) Uani 1 1 d .
H4A H -0.3962 0.3729 0.5457 0.032 Uiso 1 1 calc R
H4B H -0.2886 0.3453 0.5395 0.032 Uiso 1 1 calc R
C5 C -0.3720(7) 0.3184(4) 0.5976(4) 0.034(3) Uani 1 1 d .
H5A H -0.4034 0.2914 0.5772 0.041 Uiso 1 1 calc R
H5B H -0.4248 0.3317 0.6205 0.041 Uiso 1 1 calc R
C6 C -0.2832(8) 0.2959(4) 0.6290(4) 0.053(3) Uani 1 1 d .
H6A H -0.3094 0.2699 0.6522 0.064 Uiso 1 1 calc R
H6B H -0.2323 0.2801 0.6066 0.064 Uiso 1 1 calc R
C7 C -0.2351(7) 0.3384(4) 0.6580(4) 0.033(3) Uani 1 1 d U
H7A H -0.1754 0.3250 0.6763 0.040 Uiso 1 1 calc R
H7B H -0.2846 0.3504 0.6833 0.040 Uiso 1 1 calc R
C8 C 0.1868(5) 0.4084(4) 0.7666(3) 0.015(2) Uani 1 1 d .
C9 C 0.2578(5) 0.3636(3) 0.7590(3) 0.011(2) Uani 1 1 d U
C10 C 0.3661(6) 0.3818(3) 0.7484(3) 0.022(2) Uani 1 1 d .
H10A H 0.3637 0.4074 0.7215 0.026 Uiso 1 1 calc R
H10B H 0.3931 0.3983 0.7789 0.026 Uiso 1 1 calc R
C11 C 0.4389(6) 0.3401(3) 0.7328(4) 0.030(3) Uani 1 1 d .
H11A H 0.5045 0.3550 0.7222 0.035 Uiso 1 1 calc R
H11B H 0.4522 0.3178 0.7618 0.035 Uiso 1 1 calc R
C12 C 0.3952(7) 0.3106(4) 0.6913(4) 0.041(3) Uani 1 1 d .
H12A H 0.4413 0.2820 0.6841 0.049 Uiso 1 1 calc R
H12B H 0.3931 0.3321 0.6610 0.049 Uiso 1 1 calc R
C13 C 0.2912(6) 0.2903(3) 0.7004(3) 0.024(2) Uani 1 1 d U
H13A H 0.2659 0.2737 0.6696 0.029 Uiso 1 1 calc R
H13B H 0.2938 0.2649 0.7274 0.029 Uiso 1 1 calc R
C14 C 0.2207(7) 0.3314(3) 0.7148(3) 0.031(3) Uani 1 1 d .
H14A H 0.1540 0.3165 0.7237 0.038 Uiso 1 1 calc R
H14B H 0.2100 0.3535 0.6855 0.038 Uiso 1 1 calc R
C15 C -0.2119(6) 0.4141(3) 0.8492(3) 0.014(2) Uani 1 1 d U
C16 C -0.2811(6) 0.3733(3) 0.8729(3) 0.014(2) Uani 1 1 d .
C17 C -0.3315(6) 0.3421(3) 0.8334(4) 0.026(3) Uani 1 1 d .
H17A H -0.2787 0.3233 0.8147 0.031 Uiso 1 1 calc R
H17B H -0.3666 0.3646 0.8094 0.031 Uiso 1 1 calc R
C18 C -0.4088(6) 0.3047(3) 0.8549(3) 0.024(3) Uani 1 1 d .
H18A H -0.4412 0.2859 0.8271 0.029 Uiso 1 1 calc R
H18B H -0.3729 0.2801 0.8765 0.029 Uiso 1 1 calc R
C19 C -0.4880(7) 0.3304(4) 0.8845(3) 0.032(3) Uani 1 1 d .
H19A H -0.5345 0.3050 0.8990 0.038 Uiso 1 1 calc R
H19B H -0.5285 0.3524 0.8621 0.038 Uiso 1 1 calc R
C20 C -0.4431(7) 0.3613(4) 0.9256(3) 0.032(3) Uani 1 1 d .
H20A H -0.4119 0.3387 0.9507 0.039 Uiso 1 1 calc R
H20B H -0.4979 0.3805 0.9424 0.039 Uiso 1 1 calc R
C21 C -0.3610(6) 0.3987(3) 0.9061(3) 0.019(2) Uani 1 1 d .
H21A H -0.3948 0.4257 0.8868 0.022 Uiso 1 1 calc R
H21B H -0.3266 0.4145 0.9351 0.022 Uiso 1 1 calc R
C22 C -0.2587(6) 0.6025(3) 0.8206(3) 0.014(2) Uani 1 1 d U
C23 C -0.3255(6) 0.6244(3) 0.8627(3) 0.010(2) Uani 1 1 d U
C24 C -0.2640(5) 0.6490(3) 0.9044(3) 0.015(2) Uani 1 1 d .
H24A H -0.2228 0.6229 0.9213 0.018 Uiso 1 1 calc R
H24B H -0.2166 0.6737 0.8894 0.018 Uiso 1 1 calc R
C25 C -0.3289(6) 0.6752(3) 0.9427(3) 0.019(2) Uani 1 1 d U
H25A H -0.3670 0.6497 0.9621 0.022 Uiso 1 1 calc R
H25B H -0.2842 0.6936 0.9662 0.022 Uiso 1 1 calc R
C26 C -0.4019(6) 0.7110(4) 0.9202(3) 0.020(2) Uani 1 1 d U
H26A H -0.3636 0.7393 0.9054 0.024 Uiso 1 1 calc R
H26B H -0.4458 0.7247 0.9471 0.024 Uiso 1 1 calc R
C27 C -0.4695(6) 0.6878(3) 0.8799(3) 0.015(2) Uani 1 1 d U
H27A H -0.5109 0.7144 0.8639 0.018 Uiso 1 1 calc R
H27B H -0.5165 0.6631 0.8953 0.018 Uiso 1 1 calc R
C28 C -0.4026(6) 0.6609(3) 0.8393(3) 0.017(2) Uani 1 1 d U
H28A H -0.4474 0.6421 0.8161 0.021 Uiso 1 1 calc R
H28B H -0.3656 0.6866 0.8196 0.021 Uiso 1 1 calc R
C29 C 0.1126(6) 0.5705(4) 0.8903(3) 0.014(2) Uani 1 1 d .
C30 C 0.1693(6) 0.5980(3) 0.9329(3) 0.012(2) Uani 1 1 d U
C31 C 0.0924(6) 0.6117(3) 0.9747(3) 0.017(2) Uani 1 1 d U
H31A H 0.0355 0.6311 0.9600 0.020 Uiso 1 1 calc R
H31B H 0.0640 0.5804 0.9892 0.020 Uiso 1 1 calc R
C32 C 0.1425(7) 0.6424(5) 1.0158(3) 0.048(4) Uani 1 1 d .
H32A H 0.0895 0.6534 1.0398 0.057 Uiso 1 1 calc R
H32B H 0.1909 0.6207 1.0342 0.057 Uiso 1 1 calc R
C33 C 0.1963(7) 0.6862(4) 0.9975(4) 0.034(3) Uani 1 1 d U
H33A H 0.2295 0.7036 1.0259 0.040 Uiso 1 1 calc R
H33B H 0.1471 0.7099 0.9821 0.040 Uiso 1 1 calc R
C34 C 0.2779(7) 0.6716(4) 0.9583(3) 0.031(3) Uani 1 1 d .
H34A H 0.3099 0.7024 0.9445 0.037 Uiso 1 1 calc R
H34B H 0.3316 0.6511 0.9743 0.037 Uiso 1 1 calc R
C35 C 0.2295(6) 0.6425(4) 0.9172(3) 0.021(2) Uani 1 1 d .
H35A H 0.1842 0.6654 0.8982 0.026 Uiso 1 1 calc R
H35B H 0.2835 0.6311 0.8940 0.026 Uiso 1 1 calc R
C36 C 0.1825(5) 0.5940(3) 0.7016(3) 0.0108(19) Uani 1 1 d U
C37 C 0.2841(6) 0.6190(3) 0.6860(3) 0.018(2) Uani 1 1 d U
C38 C 0.2792(7) 0.6756(3) 0.6811(3) 0.027(3) Uani 1 1 d .
H38A H 0.2169 0.6849 0.6624 0.032 Uiso 1 1 calc R
H38B H 0.3386 0.6874 0.6615 0.032 Uiso 1 1 calc R
C39 C 0.2784(7) 0.7025(4) 0.7321(4) 0.037(3) Uani 1 1 d .
H39A H 0.2858 0.7391 0.7264 0.045 Uiso 1 1 calc R
H39B H 0.2115 0.6969 0.7482 0.045 Uiso 1 1 calc R
C40 C 0.3600(7) 0.6856(4) 0.7670(4) 0.037(3) Uani 1 1 d .
H40A H 0.3507 0.7015 0.8002 0.045 Uiso 1 1 calc R
H40B H 0.4275 0.6955 0.7539 0.045 Uiso 1 1 calc R
C41 C 0.3540(7) 0.6279(4) 0.7721(3) 0.034(3) Uani 1 1 d .
H41A H 0.4083 0.6161 0.7949 0.041 Uiso 1 1 calc R
H41B H 0.2876 0.6185 0.7869 0.041 Uiso 1 1 calc R
C42 C 0.3658(5) 0.6025(4) 0.7216(3) 0.025(3) Uani 1 1 d .
H42A H 0.4333 0.6109 0.7074 0.030 Uiso 1 1 calc R
H42B H 0.3624 0.5656 0.7260 0.030 Uiso 1 1 calc R
O1 O -0.2225(4) 0.4466(2) 0.6873(2) 0.0280(17) Uani 1 1 d .
O1W O 0.0777(4) 0.4146(2) 0.9093(2) 0.0155(15) Uani 1 1 d .
O2 O -0.0656(4) 0.4344(2) 0.6555(2) 0.0280(17) Uani 1 1 d .
O2W O -0.2837(4) 0.5546(2) 0.6929(2) 0.0255(16) Uani 1 1 d .
O3 O 0.1687(4) 0.4344(2) 0.7281(2) 0.0223(16) Uani 1 1 d .
O3W O -0.3909(3) 0.4724(2) 0.7464(2) 0.0239(16) Uani 1 1 d .
O4 O 0.1507(4) 0.4162(2) 0.8093(2) 0.0204(16) Uani 1 1 d .
O4W O -0.0018(4) 0.5369(2) 0.62393(17) 0.0249(15) Uani 1 1 d .
O5 O -0.1190(4) 0.4151(2) 0.86356(19) 0.0150(15) Uani 1 1 d .
O5W O 0.1415(4) 0.4528(3) 0.6289(2) 0.0282(18) Uani 1 1 d .
O6 O -0.2543(4) 0.4420(2) 0.8183(2) 0.0190(16) Uani 1 1 d .
O6W O -0.0778(4) 0.6497(2) 0.7179(2) 0.0196(15) Uani 1 1 d .
O7 O -0.1779(4) 0.6239(2) 0.8109(2) 0.0194(15) Uani 1 1 d U
O7W O 0.0232(4) 0.6832(2) 0.8076(2) 0.0269(15) Uani 1 1 d .
O8W O 0.1607(4) 0.5776(2) 0.4840(2) 0.0304(18) Uani 1 1 d .
O8 O -0.2939(4) 0.5636(2) 0.79932(19) 0.0137(13) Uani 1 1 d .
O9 O 0.1244(4) 0.5242(2) 0.8862(2) 0.0155(15) Uani 1 1 d .
O9W O 0.3507(4) 0.5290(2) 0.4959(2) 0.0245(16) Uani 1 1 d .
O10 O 0.0609(4) 0.5981(2) 0.8624(2) 0.0249(16) Uani 1 1 d .
O10W O 0.1194(4) 0.6080(3) 0.5821(2) 0.0299(18) Uani 1 1 d .
O11 O 0.1700(4) 0.5496(2) 0.6857(2) 0.0195(16) Uani 1 1 d .
O11W O 0.0086(5) 0.6833(2) 0.6277(2) 0.0346(17) Uani 1 1 d .
O12W O -0.3359(5) 0.5453(3) 0.5967(2) 0.040(2) Uani 1 1 d .
O12 O 0.1245(4) 0.6171(2) 0.7305(2) 0.0183(15) Uani 1 1 d .
O13W O -0.1591(5) 0.6746(3) 0.5622(2) 0.050(2) Uani 1 1 d .
O13 O 0.0863(3) 0.5222(2) 0.78057(18) 0.0125(14) Uani 1 1 d U
H13C H 0.1606 0.5288 0.7853 0.015 Uiso 1 1 calc R
O14W O -0.0664(5) 0.3703(3) 0.9737(2) 0.046(2) Uani 1 1 d .
O14 O -0.0799(3) 0.5445(2) 0.72398(19) 0.0089(13) Uani 1 1 d U
H14C H -0.1044 0.5645 0.6946 0.011 Uiso 1 1 calc R
O15W O 0.4960(5) 0.6164(3) 0.5908(2) 0.054(2) Uani 1 1 d .
O15 O -0.0542(3) 0.44785(19) 0.76161(18) 0.0083(13) Uani 1 1 d .
H15A H -0.0645 0.4111 0.7556 0.010 Uiso 1 1 calc R
O16W O 0.2577(4) 0.3623(3) 0.9068(2) 0.0266(18) Uani 1 1 d .
O16 O -0.0985(3) 0.5272(2) 0.82323(19) 0.0159(15) Uani 1 1 d .
H16A H -0.1368 0.5376 0.8539 0.019 Uiso 1 1 calc R
O17W O -0.1486(5) 0.5675(3) 0.5531(2) 0.046(2) Uani 1 1 d .
O17 O -0.0549(4) 0.4974(2) 0.93209(18) 0.0233(15) Uani 1 1 d .
O18W O 0.4800(6) 0.2079(3) 0.9645(3) 0.064(2) Uani 1 1 d .
O18 O -0.2251(4) 0.5152(2) 0.91346(18) 0.0234(16) Uani 1 1 d .
O19 O -0.1857(4) 0.4637(3) 0.9820(2) 0.047(2) Uani 1 1 d .
O20 O -0.1524(5) 0.5492(3) 0.9838(3) 0.049(2) Uani 1 1 d .
O21 O -0.3296(6) 0.6769(3) 0.6281(3) 0.069(3) Uani 1 1 d .
O22 O -0.2324(5) 0.7181(3) 0.6883(3) 0.067(3) Uani 1 1 d .
O23 O -0.3467(6) 0.6575(3) 0.7120(3) 0.070(3) Uani 1 1 d .
O24 O -0.4018(5) 0.7360(3) 0.6810(3) 0.068(3) Uani 1 1 d .
O25 O -0.1350(9) 0.7626(5) 0.9157(5) 0.149(5) Uani 1 1 d U
O26 O -0.0368(14) 0.7939(8) 0.8680(7) 0.292(9) Uani 1 1 d U
O27 O 0.0070(8) 0.7879(3) 0.9559(3) 0.109(4) Uani 1 1 d .
O28 O 0.0148(8) 0.7232(4) 0.9029(3) 0.141(5) Uani 1 1 d .
O29 O 0.5752(4) 0.5422(3) 1.0388(2) 0.044(2) Uani 1 1 d .
O30 O 0.4859(5) 0.5821(2) 0.9738(2) 0.0388(18) Uani 1 1 d .
O31 O 0.5276(5) 0.4964(3) 0.9683(2) 0.0466(19) Uani 1 1 d .
O32 O 0.4025(4) 0.5251(3) 1.0245(2) 0.039(2) Uani 1 1 d .
O33 O 0.0056(6) 0.2621(3) 0.7664(2) 0.062(2) Uani 1 1 d .
O34 O -0.1011(4) 0.2751(2) 0.8332(3) 0.041(2) Uani 1 1 d .
O35 O 0.0412(5) 0.3237(3) 0.8229(3) 0.073(3) Uani 1 1 d .
O36 O -0.0923(5) 0.3327(3) 0.7685(3) 0.056(2) Uani 1 1 d .
O37 O 0.3413(5) 0.4875(3) 0.6104(3) 0.072(3) Uani 1 1 d .
O38 O 0.4924(5) 0.4820(3) 0.5726(2) 0.058(2) Uani 1 1 d .
O39 O 0.4843(5) 0.4995(3) 0.6566(2) 0.068(2) Uani 1 1 d .
O40 O 0.4401(7) 0.4216(3) 0.6296(3) 0.096(3) Uani 1 1 d .
O41 O 0.3682(5) 0.4597(3) 0.8737(3) 0.057(2) Uani 1 1 d .
O42 O 0.3791(5) 0.5461(3) 0.8735(2) 0.042(2) Uani 1 1 d .
O43 O 0.3250(4) 0.5033(3) 0.8012(2) 0.0388(18) Uani 1 1 d .
O44 O 0.4940(4) 0.5018(3) 0.8280(2) 0.060(2) Uani 1 1 d .
O45 O 0.2057(6) 0.3227(3) 1.0288(3) 0.060(2) Uani 1 1 d .
O46 O 0.1825(5) 0.2373(3) 1.0243(3) 0.053(2) Uani 1 1 d .
O47 O 0.3019(5) 0.2769(3) 0.9713(3) 0.061(3) Uani 1 1 d .
O48 O 0.3344(6) 0.2672(3) 1.0566(3) 0.075(3) Uani 1 1 d .
N1 N -0.1155(5) 0.3667(3) 0.5929(3) 0.028(2) Uani 1 1 d .
H1A H -0.0624 0.3557 0.6118 0.042 Uiso 1 1 calc R
H1B H -0.0949 0.3931 0.5736 0.042 Uiso 1 1 calc R
H1C H -0.1376 0.3413 0.5728 0.042 Uiso 1 1 calc R
N2 N 0.2559(5) 0.3331(3) 0.8050(3) 0.023(2) Uani 1 1 d .
H2A H 0.2791 0.3518 0.8311 0.035 Uiso 1 1 calc R
H2B H 0.2963 0.3056 0.8009 0.035 Uiso 1 1 calc R
H2C H 0.1909 0.3231 0.8113 0.035 Uiso 1 1 calc R
N3 N -0.2168(5) 0.3396(3) 0.9037(3) 0.0187(18) Uani 1 1 d U
H3C H -0.1693 0.3246 0.8839 0.028 Uiso 1 1 calc R
H3D H -0.2564 0.3157 0.9182 0.028 Uiso 1 1 calc R
H3E H -0.1850 0.3579 0.9279 0.028 Uiso 1 1 calc R
N4 N -0.3855(5) 0.5793(3) 0.8836(2) 0.0165(18) Uani 1 1 d U
H4C H -0.4223 0.5649 0.8585 0.025 Uiso 1 1 calc R
H4D H -0.4283 0.5900 0.9081 0.025 Uiso 1 1 calc R
H4E H -0.3413 0.5563 0.8964 0.025 Uiso 1 1 calc R
N5 N 0.2432(5) 0.5580(3) 0.9550(3) 0.027(2) Uani 1 1 d .
H5C H 0.2776 0.5715 0.9813 0.041 Uiso 1 1 calc R
H5D H 0.2882 0.5483 0.9310 0.041 Uiso 1 1 calc R
H5E H 0.2069 0.5308 0.9655 0.041 Uiso 1 1 calc R
N6 N 0.3075(5) 0.5968(3) 0.6357(2) 0.0213(19) Uani 1 1 d .
H6C H 0.3096 0.5627 0.6381 0.032 Uiso 1 1 calc R
H6D H 0.3689 0.6084 0.6248 0.032 Uiso 1 1 calc R
H6E H 0.2583 0.6059 0.6135 0.032 Uiso 1 1 calc R

loop_
_atom_site_aniso_label
_atom_site_aniso_U_11
_atom_site_aniso_U_22
_atom_site_aniso_U_33
_atom_site_aniso_U_23
_atom_site_aniso_U_13
_atom_site_aniso_U_12
Dy1 0.0107(2) 0.0120(2) 0.0098(2) 0.0013(2) -0.00004(17) 0.00088(19)
Dy2 0.01000(19) 0.0132(2) 0.0102(2) -0.0009(2) 0.00012(16) 0.0000(2)
Dy3 0.0111(2) 0.0132(2) 0.0094(2) -0.0006(2) 0.00066(16) -0.00015(17)
Dy4 0.0105(2) 0.0114(2) 0.0110(2) 0.0005(2) 0.00053(16) -0.00001(18)
Cl1 0.0236(13) 0.0268(16) 0.0155(12) -0.0005(14) 0.0007(9) 0.0045(12)
Cl2 0.0351(16) 0.0299(17) 0.0432(19) -0.0040(17) -0.0087(13) 0.0124(13)
Cl3 0.0258(19) 0.063(2) 0.132(3) -0.060(3) 0.0018(19) -0.0003(17)
Cl4 0.0224(14) 0.0362(15) 0.0154(11) 0.0025(13) -0.0031(10) -0.0019(12)
Cl5 0.0281(15) 0.0241(14) 0.0367(16) -0.0061(14) 0.0091(12) -0.0044(11)
Cl6 0.0320(15) 0.0348(17) 0.0297(15) 0.0003(16) 0.0017(11) 0.0084(13)
Cl7 0.0224(12) 0.0236(14) 0.0246(13) -0.0048(15) 0.0027(10) -0.0023(12)
Cl8 0.0422(18) 0.0307(17) 0.0434(19) 0.0056(17) -0.0026(14) -0.0094(14)
C1 0.021(6) 0.015(6) 0.028(6) 0.007(6) -0.010(5) 0.000(4)
C2 0.022(5) 0.005(5) 0.017(5) -0.004(5) -0.005(4) -0.005(4)
C3 0.028(5) 0.030(6) 0.010(5) -0.003(5) -0.002(4) -0.012(5)
C4 0.032(6) 0.027(6) 0.020(6) -0.010(6) -0.013(4) -0.011(5)
C5 0.043(7) 0.025(6) 0.035(7) -0.003(6) -0.006(5) -0.021(5)
C6 0.050(8) 0.024(6) 0.084(10) -0.015(8) -0.012(7) -0.010(6)
C7 0.033(3) 0.033(3) 0.033(3) 0.0009(10) -0.0001(10) -0.0002(10)
C8 0.010(5) 0.018(6) 0.017(5) -0.005(5) 0.005(4) 0.005(4)
C9 0.012(2) 0.011(2) 0.011(2) 0.0004(10) -0.0004(10) 0.0001(10)
C10 0.022(5) 0.014(5) 0.029(6) -0.012(6) 0.001(4) 0.006(4)
C11 0.024(6) 0.026(6) 0.039(6) -0.005(6) 0.005(5) 0.011(5)
C12 0.056(7) 0.025(6) 0.041(8) 0.004(7) 0.011(6) 0.022(6)
C13 0.025(2) 0.024(2) 0.024(2) -0.0002(10) 0.0006(10) 0.0000(10)
C14 0.046(6) 0.023(6) 0.025(6) 0.011(6) 0.006(5) 0.010(5)
C15 0.014(2) 0.014(2) 0.014(2) -0.0004(10) 0.0007(10) -0.0003(10)
C16 0.005(4) 0.024(6) 0.012(5) 0.002(5) 0.001(4) 0.001(4)
C17 0.017(5) 0.017(6) 0.043(7) -0.002(6) -0.005(5) 0.000(4)
C18 0.012(5) 0.024(6) 0.036(7) -0.011(6) -0.002(4) -0.005(4)
C19 0.020(6) 0.030(6) 0.045(7) 0.020(6) -0.003(5) -0.009(5)
C20 0.028(6) 0.036(7) 0.032(6) 0.014(6) 0.013(5) 0.019(5)
C21 0.022(5) 0.014(5) 0.020(5) -0.003(5) 0.002(4) -0.004(4)
C22 0.013(2) 0.014(2) 0.014(2) 0.0004(10) -0.0006(10) 0.0005(10)
C23 0.010(2) 0.010(2) 0.010(2) -0.0004(10) 0.0005(10) 0.0000(10)
C24 0.010(5) 0.019(6) 0.015(5) 0.002(5) -0.003(4) 0.000(4)
C25 0.019(2) 0.019(2) 0.018(2) 0.0003(10) -0.0006(10) 0.0000(10)
C26 0.020(2) 0.020(2) 0.021(2) -0.0006(10) 0.0013(10) 0.0004(10)
C27 0.015(2) 0.015(2) 0.015(2) 0.0002(10) 0.0002(10) 0.0010(10)
C28 0.017(2) 0.017(2) 0.017(2) 0.0004(10) 0.0008(10) -0.0004(10)
C29 0.007(5) 0.017(6) 0.018(6) 0.001(6) 0.008(4) 0.005(4)
C30 0.012(2) 0.012(2) 0.011(2) -0.0006(10) -0.0004(10) -0.0002(10)
C31 0.017(2) 0.017(2) 0.017(2) 0.0000(10) 0.0002(10) 0.0003(10)
C32 0.027(6) 0.089(10) 0.027(7) -0.016(8) 0.013(5) 0.022(7)
C33 0.034(3) 0.033(3) 0.034(3) -0.0008(10) -0.0006(10) -0.0002(10)
C34 0.024(6) 0.029(6) 0.040(7) -0.002(6) -0.002(5) 0.001(5)
C35 0.017(5) 0.022(6) 0.025(6) -0.001(6) 0.002(4) 0.006(5)
C36 0.011(2) 0.011(2) 0.010(2) -0.0002(10) 0.0002(10) 0.0003(10)
C37 0.019(2) 0.018(2) 0.018(2) -0.0005(10) 0.0003(10) 0.0005(10)
C38 0.018(5) 0.024(6) 0.038(7) -0.008(6) 0.004(4) -0.010(5)
C39 0.034(6) 0.029(6) 0.049(8) 0.019(7) 0.003(5) -0.001(5)
C40 0.036(6) 0.036(7) 0.039(7) 0.004(7) -0.009(5) -0.012(5)
C41 0.037(6) 0.040(7) 0.025(6) 0.013(6) -0.008(5) 0.013(5)
C42 0.004(4) 0.034(6) 0.037(6) -0.006(6) 0.000(4) -0.003(4)
O1 0.023(4) 0.031(4) 0.030(4) -0.016(4) -0.007(3) 0.002(3)
O1W 0.018(3) 0.014(4) 0.015(3) 0.003(3) -0.003(2) 0.005(3)
O2 0.031(4) 0.039(4) 0.014(4) -0.008(4) 0.010(3) -0.015(3)
O2W 0.023(3) 0.037(4) 0.017(3) -0.006(4) -0.010(3) 0.012(3)
O3 0.027(4) 0.026(4) 0.014(4) -0.005(4) 0.001(3) 0.004(3)
O3W 0.009(3) 0.033(4) 0.029(4) 0.003(4) -0.002(2) -0.006(3)
O4 0.026(4) 0.020(4) 0.015(4) 0.005(3) 0.001(3) 0.010(3)
O4W 0.036(4) 0.027(4) 0.012(3) -0.007(3) 0.002(3) 0.004(3)
O5 0.018(3) 0.014(4) 0.013(3) 0.010(3) -0.003(2) 0.005(3)
O5W 0.026(4) 0.037(5) 0.022(4) -0.006(4) 0.007(3) 0.001(3)
O6 0.015(3) 0.023(4) 0.019(4) 0.012(3) -0.002(2) -0.002(3)
O6W 0.033(4) 0.017(4) 0.008(3) 0.009(3) -0.005(3) 0.002(3)
O7 0.0197(17) 0.0195(17) 0.0190(17) 0.0004(10) 0.0012(10) -0.0005(10)
O7W 0.026(4) 0.018(3) 0.036(4) 0.005(3) 0.000(3) -0.001(3)
O8W 0.030(4) 0.036(5) 0.025(4) 0.007(4) -0.002(3) -0.002(3)
O8 0.018(3) 0.015(3) 0.008(3) -0.008(3) 0.001(3) 0.004(3)
O9 0.022(3) 0.013(4) 0.011(3) 0.002(3) -0.004(2) -0.002(3)
O9W 0.020(3) 0.031(4) 0.023(4) 0.003(4) 0.002(3) -0.005(3)
O10 0.028(4) 0.020(4) 0.027(4) -0.008(4) -0.006(3) 0.004(3)
O10W 0.019(4) 0.042(5) 0.029(4) 0.013(4) 0.000(3) -0.011(3)
O11 0.023(3) 0.021(4) 0.014(4) -0.001(3) -0.004(3) -0.005(3)
O11W 0.041(4) 0.040(4) 0.023(4) 0.004(4) 0.010(3) -0.011(4)
O12W 0.056(5) 0.045(5) 0.018(4) 0.004(4) -0.002(3) -0.002(4)
O12 0.014(3) 0.016(4) 0.024(4) 0.001(3) -0.001(3) 0.000(3)
O13W 0.073(5) 0.054(6) 0.023(4) 0.008(4) 0.007(4) 0.023(5)
O13 0.0117(16) 0.0134(16) 0.0124(16) -0.0002(10) 0.0011(9) -0.0007(10)
O14W 0.048(5) 0.066(6) 0.023(4) 0.010(4) 0.004(3) -0.023(4)
O14 0.0092(15) 0.0089(16) 0.0087(16) 0.0015(10) -0.0011(9) 0.0005(10)
O15W 0.040(5) 0.063(5) 0.060(5) 0.019(5) 0.005(4) -0.003(4)
O15 0.013(3) 0.004(3) 0.008(3) 0.002(3) 0.000(2) -0.005(2)
O16W 0.021(4) 0.038(5) 0.021(4) -0.008(4) -0.002(3) 0.006(3)
O16 0.009(3) 0.017(3) 0.022(4) -0.004(3) 0.005(2) 0.002(3)
O17W 0.035(4) 0.070(6) 0.031(4) -0.003(5) 0.001(3) 0.004(4)
O17 0.012(3) 0.031(4) 0.027(3) 0.004(4) 0.004(2) 0.009(3)
O18W 0.057(5) 0.065(5) 0.071(6) 0.009(5) -0.005(4) -0.002(5)
O18 0.023(3) 0.030(4) 0.017(3) 0.000(4) -0.006(3) 0.010(3)
O19 0.039(5) 0.064(6) 0.037(5) 0.035(5) 0.010(3) 0.009(4)
O20 0.052(5) 0.057(6) 0.038(5) -0.034(5) -0.001(4) -0.004(4)
O21 0.074(6) 0.099(8) 0.033(5) -0.037(5) 0.010(4) -0.034(5)
O22 0.026(5) 0.053(6) 0.122(8) -0.024(6) -0.014(4) 0.006(4)
O23 0.116(7) 0.037(5) 0.058(6) 0.007(6) 0.017(5) 0.024(5)
O24 0.050(5) 0.053(5) 0.101(8) 0.007(6) -0.016(4) 0.036(4)
O25 0.149(5) 0.150(5) 0.150(5) -0.0008(10) 0.0001(10) 0.0000(10)
O26 0.292(9) 0.292(9) 0.292(9) 0.0000(10) -0.0003(10) -0.0003(10)
O27 0.218(11) 0.069(6) 0.041(5) -0.008(5) -0.050(7) -0.069(8)
O28 0.189(11) 0.175(12) 0.060(6) -0.030(7) -0.038(7) 0.150(10)
O29 0.022(4) 0.071(6) 0.040(5) -0.002(5) -0.013(3) -0.009(4)
O30 0.050(5) 0.028(4) 0.039(4) -0.005(4) 0.006(4) 0.011(4)
O31 0.053(4) 0.053(5) 0.033(4) -0.016(4) 0.003(3) 0.014(5)
O32 0.021(4) 0.068(6) 0.028(4) 0.013(4) 0.003(3) -0.012(4)
O33 0.076(5) 0.049(5) 0.060(5) -0.025(5) 0.041(5) 0.005(5)
O34 0.035(4) 0.041(5) 0.048(5) 0.013(5) 0.019(3) 0.000(4)
O35 0.028(5) 0.088(6) 0.103(7) -0.049(6) 0.002(4) -0.004(5)
O36 0.096(6) 0.035(5) 0.039(5) 0.023(5) -0.012(4) 0.018(5)
O37 0.021(4) 0.079(7) 0.116(7) -0.030(7) -0.014(4) 0.013(5)
O38 0.047(5) 0.096(7) 0.030(4) -0.010(5) 0.008(3) -0.009(5)
O39 0.067(5) 0.093(6) 0.045(4) -0.043(5) -0.002(4) 0.011(6)
O40 0.168(10) 0.042(6) 0.079(7) 0.007(6) 0.000(6) 0.005(7)
O41 0.078(6) 0.029(5) 0.063(6) 0.026(5) -0.014(4) -0.025(5)
O42 0.050(5) 0.041(5) 0.034(5) -0.026(4) 0.013(3) 0.006(4)
O43 0.041(4) 0.045(5) 0.031(4) 0.005(5) -0.016(3) -0.013(4)
O44 0.010(3) 0.111(6) 0.058(4) -0.047(5) 0.015(3) -0.011(4)
O45 0.069(6) 0.028(5) 0.084(7) -0.016(5) -0.002(5) -0.001(5)
O46 0.081(6) 0.030(5) 0.049(6) 0.009(5) -0.004(4) -0.032(5)
O47 0.061(5) 0.073(7) 0.049(5) 0.036(5) 0.026(4) 0.026(5)
O48 0.109(7) 0.057(6) 0.060(6) 0.029(5) -0.060(5) -0.020(5)
N1 0.024(5) 0.028(5) 0.032(5) -0.017(5) -0.003(4) 0.002(4)
N2 0.032(5) 0.017(5) 0.021(5) -0.005(4) 0.004(4) 0.008(4)
N3 0.019(2) 0.019(2) 0.019(2) 0.0010(10) 0.0007(10) -0.0004(10)
N4 0.016(2) 0.017(2) 0.016(2) 0.0001(10) 0.0014(10) 0.0008(10)
N5 0.022(4) 0.026(5) 0.034(5) -0.019(5) -0.008(3) 0.007(4)
N6 0.022(4) 0.023(5) 0.018(4) -0.015(4) 0.008(3) 0.002(4)

loop_
_atom_type_symbol
_atom_type_description
_atom_type_scat_dispersion_real
_atom_type_scat_dispersion_imag
_atom_type_scat_source
C C 0.0033 0.0016 'International Tables Vol C Tables 4.2.6.8 and 6.1.1.4'
H H 0.0000 0.0000 'International Tables Vol C Tables 4.2.6.8 and 6.1.1.4'
N N 0.0061 0.0033 'International Tables Vol C Tables 4.2.6.8 and 6.1.1.4'
O O 0.0106 0.0060 'International Tables Vol C Tables 4.2.6.8 and 6.1.1.4'
Cl Cl 0.1484 0.1585 'International Tables Vol C Tables 4.2.6.8 and 6.1.1.4'
Dy Dy -0.1892 4.4098 'International Tables Vol C Tables 4.2.6.8 and 6.1.1.4'

loop_
_geom_angle_atom_site_label_1
_geom_angle_atom_site_label_2
_geom_angle_atom_site_label_3
_geom_angle
O16 Dy1 O4 146.63(19)
O16 Dy1 O13 70.92(17)
O4 Dy1 O13 81.18(19)
O16 Dy1 O5 86.16(18)
O4 Dy1 O5 109.1(2)
O13 Dy1 O5 145.99(18)
O16 Dy1 O15 71.94(17)
O4 Dy1 O15 82.23(18)
O13 Dy1 O15 71.38(17)
O5 Dy1 O15 77.89(17)
O16 Dy1 O9 92.55(18)
O4 Dy1 O9 97.41(19)
O13 Dy1 O9 74.57(18)
O5 Dy1 O9 132.89(18)
O15 Dy1 O9 145.59(18)
O16 Dy1 O1W 140.13(18)
O4 Dy1 O1W 73.21(19)
O13 Dy1 O1W 139.68(17)
O5 Dy1 O1W 73.25(18)
O15 Dy1 O1W 132.81(18)
O9 Dy1 O1W 78.41(19)
O16 Dy1 O17 74.13(17)
O4 Dy1 O17 138.49(17)
O13 Dy1 O17 123.48(18)
O5 Dy1 O17 70.39(17)
O15 Dy1 O17 134.49(15)
O9 Dy1 O17 64.08(17)
O1W Dy1 O17 66.95(17)
O16 Dy1 Dy4 36.78(12)
O4 Dy1 Dy4 118.26(14)
O13 Dy1 Dy4 37.08(12)
O5 Dy1 Dy4 122.65(13)
O15 Dy1 Dy4 78.35(12)
O9 Dy1 Dy4 71.58(14)
O1W Dy1 Dy4 148.84(14)
O17 Dy1 Dy4 91.98(13)
O16 Dy1 Dy3 76.18(13)
O4 Dy1 Dy3 70.51(14)
O13 Dy1 Dy3 36.84(12)
O5 Dy1 Dy3 114.48(13)
O15 Dy1 Dy3 36.59(11)
O9 Dy1 Dy3 110.80(13)
O1W Dy1 Dy3 143.39(13)
O17 Dy1 Dy3 149.50(12)
Dy4 Dy1 Dy3 59.356(10)
O16 Dy1 Dy2 36.46(13)
O4 Dy1 Dy2 119.96(14)
O13 Dy1 Dy2 76.55(11)
O5 Dy1 Dy2 70.25(12)
O15 Dy1 Dy2 37.88(11)
O9 Dy1 Dy2 127.68(14)
O1W Dy1 Dy2 143.49(12)
O17 Dy1 Dy2 99.40(10)
Dy4 Dy1 Dy2 59.202(10)
Dy3 Dy1 Dy2 58.449(9)
O6 Dy2 O14 144.61(18)
O6 Dy2 O1 100.5(2)
O14 Dy2 O1 92.68(19)
O6 Dy2 O8 91.97(19)
O14 Dy2 O8 97.23(18)
O1 Dy2 O8 142.51(19)
O6 Dy2 O16 81.23(18)
O14 Dy2 O16 69.37(17)
O1 Dy2 O16 144.23(18)
O8 Dy2 O16 72.32(17)
O6 Dy2 O15 80.01(17)
O14 Dy2 O15 71.19(16)
O1 Dy2 O15 76.88(18)
O8 Dy2 O15 140.45(17)
O16 Dy2 O15 68.20(16)
O6 Dy2 O3W 70.91(18)
O14 Dy2 O3W 144.37(18)
O1 Dy2 O3W 71.60(19)
O8 Dy2 O3W 79.63(19)
O16 Dy2 O3W 139.44(17)
O15 Dy2 O3W 131.54(18)
O6 Dy2 O2W 143.20(18)
O14 Dy2 O2W 71.74(18)
O1 Dy2 O2W 76.7(2)
O8 Dy2 O2W 72.38(18)
O16 Dy2 O2W 122.43(19)
O15 Dy2 O2W 132.79(17)
O3W Dy2 O2W 73.56(19)
O6 Dy2 Dy3 118.59(13)
O14 Dy2 Dy3 36.55(13)
O1 Dy2 Dy3 71.42(14)
O8 Dy2 Dy3 131.76(13)
O16 Dy2 Dy3 76.46(11)
O15 Dy2 Dy3 38.57(11)
O3W Dy2 Dy3 142.94(13)
O2W Dy2 Dy3 95.66(13)
O6 Dy2 Dy4 119.31(14)
O14 Dy2 Dy4 35.26(13)
O1 Dy2 Dy4 127.39(15)
O8 Dy2 Dy4 72.64(13)
O16 Dy2 Dy4 38.09(13)
O15 Dy2 Dy4 77.84(12)
O3W Dy2 Dy4 150.44(14)
O2W Dy2 Dy4 88.24(14)
Dy3 Dy2 Dy4 60.176(10)
O6 Dy2 Dy1 69.29(13)
O14 Dy2 Dy1 75.32(12)
O1 Dy2 Dy1 112.92(14)
O8 Dy2 Dy1 104.57(12)
O16 Dy2 Dy1 34.03(13)
O15 Dy2 Dy1 36.40(11)
O3W Dy2 Dy1 140.08(13)
O2W Dy2 Dy1 146.11(13)
Dy3 Dy2 Dy1 60.432(10)
Dy4 Dy2 Dy1 59.634(10)
O3 Dy3 O11 90.5(2)
O3 Dy3 O14 144.0(2)
O11 Dy3 O14 95.19(18)
O3 Dy3 O2 103.1(2)
O11 Dy3 O2 141.29(19)
O14 Dy3 O2 94.44(19)
O3 Dy3 O15 82.76(18)
O11 Dy3 O15 144.42(18)
O14 Dy3 O15 72.07(17)
O2 Dy3 O15 73.95(18)
O3 Dy3 O13 77.47(18)
O11 Dy3 O13 74.31(18)
O14 Dy3 O13 70.00(16)
O2 Dy3 O13 143.73(18)
O15 Dy3 O13 70.13(17)
O3 Dy3 O5W 70.3(2)
O11 Dy3 O5W 78.3(2)
O14 Dy3 O5W 145.68(19)
O2 Dy3 O5W 72.78(19)
O15 Dy3 O5W 130.36(19)
O13 Dy3 O5W 137.05(17)
O3 Dy3 O4W 141.71(19)
O11 Dy3 O4W 71.65(18)
O14 Dy3 O4W 72.99(17)
O2 Dy3 O4W 75.6(2)
O15 Dy3 O4W 130.93(17)
O13 Dy3 O4W 126.20(18)
O5W Dy3 O4W 73.00(19)
O3 Dy3 Dy2 122.52(14)
O11 Dy3 Dy2 130.39(14)
O14 Dy3 Dy2 36.09(12)
O2 Dy3 Dy2 71.18(13)
O15 Dy3 Dy2 39.96(11)
O13 Dy3 Dy2 78.12(11)
O5W Dy3 Dy2 143.69(13)
O4W Dy3 Dy2 93.78(12)
O3 Dy3 Dy4 115.30(14)
O11 Dy3 Dy4 72.79(14)
O14 Dy3 Dy4 35.56(12)
O2 Dy3 Dy4 128.93(14)
O15 Dy3 Dy4 78.69(12)
O13 Dy3 Dy4 37.92(12)
O5W Dy3 Dy4 150.48(15)
O4W Dy3 Dy4 91.99(12)
Dy2 Dy3 Dy4 60.283(10)
O3 Dy3 Dy1 68.86(14)
O11 Dy3 Dy1 108.90(13)
O14 Dy3 Dy1 75.64(13)
O2 Dy3 Dy1 109.81(14)
O15 Dy3 Dy1 36.41(12)
O13 Dy3 Dy1 35.72(12)
O5W Dy3 Dy1 138.49(15)
O4W Dy3 Dy1 148.51(12)
Dy2 Dy3 Dy1 61.119(9)
Dy4 Dy3 Dy1 59.897(10)
O10 Dy4 O14 143.5(2)
O10 Dy4 O7 96.95(19)
O14 Dy4 O7 92.72(17)
O10 Dy4 O12 102.7(2)
O14 Dy4 O12 89.64(18)
O7 Dy4 O12 143.28(19)
O10 Dy4 O13 79.50(19)
O14 Dy4 O13 70.73(17)
O7 Dy4 O13 139.95(18)
O12 Dy4 O13 74.78(18)
O10 Dy4 O16 79.8(2)
O14 Dy4 O16 70.02(17)
O7 Dy4 O16 71.75(18)
O12 Dy4 O16 141.98(18)
O13 Dy4 O16 68.35(16)
O10 Dy4 O7W 71.0(2)
O14 Dy4 O7W 145.46(19)
O7 Dy4 O7W 79.86(19)
O12 Dy4 O7W 77.68(19)
O13 Dy4 O7W 133.60(18)
O16 Dy4 O7W 136.09(18)
O10 Dy4 O6W 143.9(2)
O14 Dy4 O6W 72.54(18)
O7 Dy4 O6W 74.15(19)
O12 Dy4 O6W 71.69(18)
O13 Dy4 O6W 129.60(18)
O16 Dy4 O6W 127.08(17)
O7W Dy4 O6W 72.98(18)
O10 Dy4 Dy3 117.71(15)
O14 Dy4 Dy3 36.03(11)
O7 Dy4 Dy3 127.00(14)
O12 Dy4 Dy3 69.00(14)
O13 Dy4 Dy3 38.22(12)
O16 Dy4 Dy3 76.31(13)
O7W Dy4 Dy3 146.62(13)
O6W Dy4 Dy3 94.06(14)
O10 Dy4 Dy2 118.56(15)
O14 Dy4 Dy2 35.28(12)
O7 Dy4 Dy2 69.11(14)
O12 Dy4 Dy2 124.30(14)
O13 Dy4 Dy2 77.69(12)
O16 Dy4 Dy2 38.77(12)
O7W Dy4 Dy2 148.18(13)
O6W Dy4 Dy2 91.37(13)
Dy3 Dy4 Dy2 59.540(10)
O10 Dy4 Dy1 66.91(16)
O14 Dy4 Dy1 76.59(13)
O7 Dy4 Dy1 105.54(14)
O12 Dy4 Dy1 110.63(14)
O13 Dy4 Dy1 36.25(12)
O16 Dy4 Dy1 34.91(12)
O7W Dy4 Dy1 137.94(13)
O6W Dy4 Dy1 149.05(14)
Dy3 Dy4 Dy1 60.747(10)
Dy2 Dy4 Dy1 61.164(10)
O20 Cl1 O19 110.0(4)
O20 Cl1 O18 108.2(4)
O19 Cl1 O18 109.5(4)
O20 Cl1 O17 110.6(4)
O19 Cl1 O17 109.8(4)
O18 Cl1 O17 108.7(3)
O21 Cl2 O23 109.8(5)
O21 Cl2 O24 109.9(5)
O23 Cl2 O24 112.4(5)
O21 Cl2 O22 110.5(5)
O23 Cl2 O22 107.6(5)
O24 Cl2 O22 106.6(5)
O25 Cl3 O27 123.5(8)
O25 Cl3 O28 121.1(8)
O27 Cl3 O28 114.1(7)
O25 Cl3 O26 83.7(8)
O27 Cl3 O26 106.2(8)
O28 Cl3 O26 92.1(8)
O30 Cl4 O29 111.0(5)
O30 Cl4 O31 110.8(4)
O29 Cl4 O31 108.7(4)
O30 Cl4 O32 107.4(4)
O29 Cl4 O32 109.4(4)
O31 Cl4 O32 109.6(4)
O33 Cl5 O36 109.3(5)
O33 Cl5 O35 108.9(5)
O36 Cl5 O35 109.0(5)
O33 Cl5 O34 110.3(4)
O36 Cl5 O34 110.6(4)
O35 Cl5 O34 108.7(5)
O40 Cl6 O37 109.4(6)
O40 Cl6 O39 110.6(5)
O37 Cl6 O39 109.7(4)
O40 Cl6 O38 112.6(6)
O37 Cl6 O38 105.6(5)
O39 Cl6 O38 109.0(4)
O41 Cl7 O42 109.4(4)
O41 Cl7 O44 111.5(5)
O42 Cl7 O44 105.5(4)
O41 Cl7 O43 110.2(4)
O42 Cl7 O43 110.9(4)
O44 Cl7 O43 109.2(4)
O45 Cl8 O47 110.9(5)
O45 Cl8 O48 113.0(5)
O47 Cl8 O48 109.8(5)
O45 Cl8 O46 106.4(5)
O47 Cl8 O46 109.9(5)
O48 Cl8 O46 106.6(5)
O1 C1 O2 125.7(9)
O1 C1 C2 118.2(8)
O2 C1 C2 116.1(8)
C1 C2 C3 111.5(7)
C1 C2 N1 107.9(7)
C3 C2 N1 107.5(7)
C1 C2 C7 110.9(7)
C3 C2 C7 110.3(7)
N1 C2 C7 108.7(7)
C2 C3 C4 113.6(8)
C2 C3 H3A 108.8
C4 C3 H3A 108.8
C2 C3 H3B 108.8
C4 C3 H3B 108.8
H3A C3 H3B 107.7
C5 C4 C3 111.3(7)
C5 C4 H4A 109.4
C3 C4 H4A 109.4
C5 C4 H4B 109.4
C3 C4 H4B 109.4
H4A C4 H4B 108.0
C4 C5 C6 112.0(8)
C4 C5 H5A 109.2
C6 C5 H5A 109.2
C4 C5 H5B 109.2
C6 C5 H5B 109.2
H5A C5 H5B 107.9
C7 C6 C5 107.6(8)
C7 C6 H6A 110.2
C5 C6 H6A 110.2
C7 C6 H6B 110.2
C5 C6 H6B 110.2
H6A C6 H6B 108.5
C6 C7 C2 115.2(8)
C6 C7 H7A 108.5
C2 C7 H7A 108.5
C6 C7 H7B 108.5
C2 C7 H7B 108.5
H7A C7 H7B 107.5
O4 C8 O3 125.5(8)
O4 C8 C9 118.8(8)
O3 C8 C9 115.7(7)
N2 C9 C10 110.2(7)
N2 C9 C8 107.9(6)
C10 C9 C8 110.3(7)
N2 C9 C14 109.1(7)
C10 C9 C14 109.3(7)
C8 C9 C14 110.1(7)
C11 C10 C9 114.0(7)
C11 C10 H10A 108.8
C9 C10 H10A 108.8
C11 C10 H10B 108.8
C9 C10 H10B 108.8
H10A C10 H10B 107.7
C12 C11 C10 110.4(7)
C12 C11 H11A 109.6
C10 C11 H11A 109.6
C12 C11 H11B 109.6
C10 C11 H11B 109.6
H11A C11 H11B 108.1
C11 C12 C13 115.3(8)
C11 C12 H12A 108.5
C13 C12 H12A 108.5
C11 C12 H12B 108.5
C13 C12 H12B 108.5
H12A C12 H12B 107.5
C14 C13 C12 110.5(8)
C14 C13 H13A 109.6
C12 C13 H13A 109.6
C14 C13 H13B 109.6
C12 C13 H13B 109.6
H13A C13 H13B 108.1
C13 C14 C9 114.3(7)
C13 C14 H14A 108.7
C9 C14 H14A 108.7
C13 C14 H14B 108.7
C9 C14 H14B 108.7
H14A C14 H14B 107.6
O6 C15 O5 127.9(8)
O6 C15 C16 115.3(7)
O5 C15 C16 116.8(7)
N3 C16 C17 107.9(7)
N3 C16 C21 109.7(7)
C17 C16 C21 110.4(7)
N3 C16 C15 108.4(6)
C17 C16 C15 111.0(7)
C21 C16 C15 109.3(7)
C16 C17 C18 112.9(8)
C16 C17 H17A 109.0
C18 C17 H17A 109.0
C16 C17 H17B 109.0
C18 C17 H17B 109.0
H17A C17 H17B 107.8
C19 C18 C17 111.5(8)
C19 C18 H18A 109.3
C17 C18 H18A 109.3
C19 C18 H18B 109.3
C17 C18 H18B 109.3
H18A C18 H18B 108.0
C18 C19 C20 111.7(7)
C18 C19 H19A 109.3
C20 C19 H19A 109.3
C18 C19 H19B 109.3
C20 C19 H19B 109.3
H19A C19 H19B 107.9
C19 C20 C21 112.3(7)
C19 C20 H20A 109.1
C21 C20 H20A 109.1
C19 C20 H20B 109.1
C21 C20 H20B 109.1
H20A C20 H20B 107.9
C16 C21 C20 112.8(7)
C16 C21 H21A 109.0
C20 C21 H21A 109.0
C16 C21 H21B 109.0
C20 C21 H21B 109.0
H21A C21 H21B 107.8
O7 C22 O8 126.6(8)
O7 C22 C23 118.1(8)
O8 C22 C23 115.3(7)
C24 C23 C28 112.1(7)
C24 C23 C22 113.1(6)
C28 C23 C22 108.5(7)
C24 C23 N4 110.0(7)
C28 C23 N4 107.6(6)
C22 C23 N4 105.2(6)
C25 C24 C23 113.3(6)
C25 C24 H24A 108.9
C23 C24 H24A 108.9
C25 C24 H24B 108.9
C23 C24 H24B 108.9
H24A C24 H24B 107.7
C26 C25 C24 113.0(7)
C26 C25 H25A 109.0
C24 C25 H25A 109.0
C26 C25 H25B 109.0
C24 C25 H25B 109.0
H25A C25 H25B 107.8
C25 C26 C27 113.9(8)
C25 C26 H26A 108.8
C27 C26 H26A 108.8
C25 C26 H26B 108.8
C27 C26 H26B 108.8
H26A C26 H26B 107.7
C26 C27 C28 110.2(7)
C26 C27 H27A 109.6
C28 C27 H27A 109.6
C26 C27 H27B 109.6
C28 C27 H27B 109.6
H27A C27 H27B 108.1
C23 C28 C27 112.1(7)
C23 C28 H28A 109.2
C27 C28 H28A 109.2
C23 C28 H28B 109.2
C27 C28 H28B 109.2
H28A C28 H28B 107.9
O10 C29 O9 126.7(9)
O10 C29 C30 115.1(8)
O9 C29 C30 118.2(8)
C35 C30 C29 115.2(7)
C35 C30 C31 111.4(7)
C29 C30 C31 109.1(6)
C35 C30 N5 108.7(6)
C29 C30 N5 104.8(7)
C31 C30 N5 107.2(7)
C32 C31 C30 111.4(7)
C32 C31 H31A 109.4
C30 C31 H31A 109.4
C32 C31 H31B 109.4
C30 C31 H31B 109.4
H31A C31 H31B 108.0
C33 C32 C31 113.6(8)
C33 C32 H32A 108.8
C31 C32 H32A 108.8
C33 C32 H32B 108.8
C31 C32 H32B 108.8
H32A C32 H32B 107.7
C32 C33 C34 111.4(9)
C32 C33 H33A 109.3
C34 C33 H33A 109.3
C32 C33 H33B 109.3
C34 C33 H33B 109.3
H33A C33 H33B 108.0
C35 C34 C33 109.5(8)
C35 C34 H34A 109.8
C33 C34 H34A 109.8
C35 C34 H34B 109.8
C33 C34 H34B 109.8
H34A C34 H34B 108.2
C30 C35 C34 115.7(8)
C30 C35 H35A 108.3
C34 C35 H35A 108.3
C30 C35 H35B 108.3
C34 C35 H35B 108.3
H35A C35 H35B 107.4
O12 C36 O11 126.0(7)
O12 C36 C37 118.9(8)
O11 C36 C37 114.9(7)
N6 C37 C42 107.8(7)
N6 C37 C38 108.8(7)
C42 C37 C38 112.1(8)
N6 C37 C36 104.5(7)
C42 C37 C36 108.7(7)
C38 C37 C36 114.4(7)
C37 C38 C39 112.7(8)
C37 C38 H38A 109.0
C39 C38 H38A 109.0
C37 C38 H38B 109.0
C39 C38 H38B 109.0
H38A C38 H38B 107.8
C40 C39 C38 114.2(8)
C40 C39 H39A 108.7
C38 C39 H39A 108.7
C40 C39 H39B 108.7
C38 C39 H39B 108.7
H39A C39 H39B 107.6
C39 C40 C41 108.5(8)
C39 C40 H40A 110.0
C41 C40 H40A 110.0
C39 C40 H40B 110.0
C41 C40 H40B 110.0
H40A C40 H40B 108.4
C42 C41 C40 111.2(8)
C42 C41 H41A 109.4
C40 C41 H41A 109.4
C42 C41 H41B 109.4
C40 C41 H41B 109.4
H41A C41 H41B 108.0
C37 C42 C41 111.1(7)
C37 C42 H42A 109.4
C41 C42 H42A 109.4
C37 C42 H42B 109.4
C41 C42 H42B 109.4
H42A C42 H42B 108.0
C1 O1 Dy2 136.2(6)
C1 O2 Dy3 134.0(6)
C8 O3 Dy3 138.8(5)
C8 O4 Dy1 134.3(5)
C15 O5 Dy1 132.1(5)
C15 O6 Dy2 139.0(5)
C22 O7 Dy4 134.8(6)
C22 O8 Dy2 131.0(5)
C29 O9 Dy1 127.3(6)
C29 O10 Dy4 140.0(6)
C36 O11 Dy3 133.8(5)
C36 O12 Dy4 137.0(5)
Dy1 O13 Dy4 106.67(18)
Dy1 O13 Dy3 107.4(2)
Dy4 O13 Dy3 103.86(18)
Dy1 O13 H13C 112.8
Dy4 O13 H13C 112.8
Dy3 O13 H13C 112.8
Dy2 O14 Dy4 109.5(2)
Dy2 O14 Dy3 107.4(2)
Dy4 O14 Dy3 108.41(18)
Dy2 O14 H14C 110.5
Dy4 O14 H14C 110.5
Dy3 O14 H14C 110.5
Dy1 O15 Dy3 107.00(18)
Dy1 O15 Dy2 105.72(18)
Dy3 O15 Dy2 101.46(18)
Dy1 O15 H15A 113.9
Dy3 O15 H15A 113.9
Dy2 O15 H15A 113.9
Dy1 O16 Dy4 108.31(18)
Dy1 O16 Dy2 109.5(2)
Dy4 O16 Dy2 103.14(19)
Dy1 O16 H16A 111.8
Dy4 O16 H16A 111.8
Dy2 O16 H16A 111.8
Cl1 O17 Dy1 136.2(3)
C2 N1 H1A 109.5
C2 N1 H1B 109.5
H1A N1 H1B 109.5
C2 N1 H1C 109.5
H1A N1 H1C 109.5
H1B N1 H1C 109.5
C9 N2 H2A 109.5
C9 N2 H2B 109.5
H2A N2 H2B 109.5
C9 N2 H2C 109.5
H2A N2 H2C 109.5
H2B N2 H2C 109.5
C16 N3 H3C 109.5
C16 N3 H3D 109.5
H3C N3 H3D 109.5
C16 N3 H3E 109.5
H3C N3 H3E 109.5
H3D N3 H3E 109.5
C23 N4 H4C 109.5
C23 N4 H4D 109.5
H4C N4 H4D 109.5
C23 N4 H4E 109.5
H4C N4 H4E 109.5
H4D N4 H4E 109.5
C30 N5 H5C 109.5
C30 N5 H5D 109.5
H5C N5 H5D 109.5
C30 N5 H5E 109.5
H5C N5 H5E 109.5
H5D N5 H5E 109.5
C37 N6 H6C 109.5
C37 N6 H6D 109.5
H6C N6 H6D 109.5
C37 N6 H6E 109.5
H6C N6 H6E 109.5
H6D N6 H6E 109.5

loop_
_geom_bond_atom_site_label_1
_geom_bond_atom_site_label_2
_geom_bond_distance
Dy1 O16 2.287(5)
Dy1 O4 2.332(6)
Dy1 O13 2.342(5)
Dy1 O5 2.369(5)
Dy1 O15 2.375(5)
Dy1 O9 2.386(6)
Dy1 O1W 2.423(5)
Dy1 O17 2.761(5)
Dy1 Dy4 3.7938(6)
Dy1 Dy3 3.8260(5)
Dy1 Dy2 3.8518(5)
Dy2 O6 2.262(5)
Dy2 O14 2.314(5)
Dy2 O1 2.319(6)
Dy2 O8 2.343(5)
Dy2 O16 2.428(5)
Dy2 O15 2.457(5)
Dy2 O3W 2.468(4)
Dy2 O2W 2.486(6)
Dy2 Dy3 3.7486(5)
Dy2 Dy4 3.7769(6)
Dy3 O3 2.275(6)
Dy3 O11 2.324(5)
Dy3 O14 2.339(5)
Dy3 O2 2.370(6)
Dy3 O15 2.385(5)
Dy3 O13 2.404(5)
Dy3 O5W 2.440(6)
Dy3 O4W 2.481(5)
Dy3 Dy4 3.7729(6)
Dy4 O10 2.291(6)
Dy4 O14 2.313(5)
Dy4 O7 2.375(5)
Dy4 O12 2.387(5)
Dy4 O13 2.388(5)
Dy4 O16 2.393(5)
Dy4 O7W 2.420(5)
Dy4 O6W 2.422(5)
Cl1 O20 1.394(7)
Cl1 O19 1.433(7)
Cl1 O18 1.436(5)
Cl1 O17 1.442(5)
Cl2 O21 1.407(7)
Cl2 O23 1.416(8)
Cl2 O24 1.424(7)
Cl2 O22 1.426(7)
Cl3 O25 1.246(12)
Cl3 O27 1.314(7)
Cl3 O28 1.346(9)
Cl3 O26 1.700(19)
Cl4 O30 1.420(6)
Cl4 O29 1.429(6)
Cl4 O31 1.435(7)
Cl4 O32 1.446(5)
Cl5 O33 1.388(6)
Cl5 O36 1.404(7)
Cl5 O35 1.407(7)
Cl5 O34 1.408(6)
Cl6 O40 1.365(9)
Cl6 O37 1.382(6)
Cl6 O39 1.396(7)
Cl6 O38 1.419(6)
Cl7 O41 1.401(7)
Cl7 O42 1.419(7)
Cl7 O44 1.429(5)
Cl7 O43 1.434(5)
Cl8 O45 1.407(8)
Cl8 O47 1.423(7)
Cl8 O48 1.427(7)
Cl8 O46 1.459(7)
C1 O1 1.245(10)
C1 O2 1.287(9)
C1 C2 1.497(11)
C2 C3 1.496(10)
C2 N1 1.501(10)
C2 C7 1.531(12)
C3 C4 1.526(11)
C3 H3A 0.9900
C3 H3B 0.9900
C4 C5 1.473(12)
C4 H4A 0.9900
C4 H4B 0.9900
C5 C6 1.556(12)
C5 H5A 0.9900
C5 H5B 0.9900
C6 C7 1.509(12)
C6 H6A 0.9900
C6 H6B 0.9900
C7 H7A 0.9900
C7 H7B 0.9900
C8 O4 1.253(9)
C8 O3 1.259(9)
C8 C9 1.527(11)
C9 N2 1.472(10)
C9 C10 1.528(10)
C9 C14 1.537(11)
C10 C11 1.522(10)
C10 H10A 0.9900
C10 H10B 0.9900
C11 C12 1.476(12)
C11 H11A 0.9900
C11 H11B 0.9900
C12 C13 1.489(11)
C12 H12A 0.9900
C12 H12B 0.9900
C13 C14 1.483(11)
C13 H13A 0.9900
C13 H13B 0.9900
C14 H14A 0.9900
C14 H14B 0.9900
C15 O6 1.241(9)
C15 O5 1.280(9)
C15 C16 1.550(11)
C16 N3 1.481(10)
C16 C17 1.498(11)
C16 C21 1.531(11)
C17 C18 1.533(11)
C17 H17A 0.9900
C17 H17B 0.9900
C18 C19 1.475(11)
C18 H18A 0.9900
C18 H18B 0.9900
C19 C20 1.494(12)
C19 H19A 0.9900
C19 H19B 0.9900
C20 C21 1.556(11)
C20 H20A 0.9900
C20 H20B 0.9900
C21 H21A 0.9900
C21 H21B 0.9900
C22 O7 1.232(8)
C22 O8 1.269(9)
C22 C23 1.540(10)
C23 C24 1.523(10)
C23 C28 1.535(10)
C23 N4 1.540(10)
C24 C25 1.503(10)
C24 H24A 0.9900
C24 H24B 0.9900
C25 C26 1.478(11)
C25 H25A 0.9900
C25 H25B 0.9900
C26 C27 1.526(10)
C26 H26A 0.9900
C26 H26B 0.9900
C27 C28 1.568(10)
C27 H27A 0.9900
C27 H27B 0.9900
C28 H28A 0.9900
C28 H28B 0.9900
C29 O10 1.247(10)
C29 O9 1.246(10)
C29 C30 1.545(11)
C30 C35 1.484(11)
C30 C31 1.548(10)
C30 N5 1.555(10)
C31 C32 1.519(12)
C31 H31A 0.9900
C31 H31B 0.9900
C32 C33 1.449(13)
C32 H32A 0.9900
C32 H32B 0.9900
C33 C34 1.548(11)
C33 H33A 0.9900
C33 H33B 0.9900
C34 C35 1.486(11)
C34 H34A 0.9900
C34 H34B 0.9900
C35 H35A 0.9900
C35 H35B 0.9900
C36 O12 1.247(9)
C36 O11 1.267(9)
C36 C37 1.548(10)
C37 N6 1.499(9)
C37 C42 1.500(10)
C37 C38 1.513(11)
C38 C39 1.538(12)
C38 H38A 0.9900
C38 H38B 0.9900
C39 C40 1.490(11)
C39 H39A 0.9900
C39 H39B 0.9900
C40 C41 1.541(13)
C40 H40A 0.9900
C40 H40B 0.9900
C41 C42 1.516(11)
C41 H41A 0.9900
C41 H41B 0.9900
C42 H42A 0.9900
C42 H42B 0.9900
O13 H13C 1.0000
O14 H14C 1.0000
O15 H15A 1.0000
O16 H16A 1.0000
N1 H1A 0.9100
N1 H1B 0.9100
N1 H1C 0.9100
N2 H2A 0.9100
N2 H2B 0.9100
N2 H2C 0.9100
N3 H3C 0.9100
N3 H3D 0.9100
N3 H3E 0.9100
N4 H4C 0.9100
N4 H4D 0.9100
N4 H4E 0.9100
N5 H5C 0.9100
N5 H5D 0.9100
N5 H5E 0.9100
N6 H6C 0.9100
N6 H6D 0.9100
N6 H6E 0.9100
